data_7216422
loop_
_publ_author_name
'Bera, Santu'
'Maity, Suman Kumar'
'Haldar, Debasish'

_publ_section_title
;
 Photoelectrochemical properties of CdSe quantum dots doped disk-like
 tripeptide capsule
;
_journal_issue 22
_journal_name_full CrystEngComm
_journal_page_first 4834
_journal_paper_doi 10.1039/c3ce42582g
_journal_volume 16
_journal_year 2014
_chemical_absolute_configuration rm
_chemical_formula_moiety 'C30 H45 N5 O11, C7 H8'
_chemical_formula_sum 'C37 H53 N5 O11'
_chemical_formula_weight 743.84
_chemical_name_systematic
; 
 ? 
;
_space_group_IT_number 4
_symmetry_cell_setting monoclinic
_symmetry_space_group_name_Hall 'P 2yb'
_symmetry_space_group_name_H-M 'P 1 21 1'
_atom_sites_solution_hydrogens geom
_atom_sites_solution_primary direct
_atom_sites_solution_secondary difmap
_audit_creation_method SHELXL-97
_cell_angle_alpha 90.00
_cell_angle_beta 109.30(4)
_cell_angle_gamma 90.00
_cell_formula_units_Z 4
_cell_length_a 12.579(15)
_cell_length_b 24.34(2)
_cell_length_c 14.063(13)
_cell_measurement_reflns_used 9989
_cell_measurement_temperature 273(2)
_cell_measurement_theta_max 25.01
_cell_measurement_theta_min 2.74
_cell_volume 4064(7)
_computing_cell_refinement 'Bruker XSCANS'
_computing_data_collection 'Bruker XSCANS'
_computing_data_reduction 'Bruker SHELXTL'
_computing_molecular_graphics 'Bruker SHELXTL'
_computing_publication_material 'Bruker SHELXTL'
_computing_structure_refinement 'SHELXL-97 (Sheldrick, 2008)'
_computing_structure_solution 'SHELXS-97 (Sheldrick, 2008)'
_diffrn_ambient_temperature 273(2)
_diffrn_measured_fraction_theta_full 0.999
_diffrn_measured_fraction_theta_max 0.999
_diffrn_measurement_device_type 'Bruker P4'
_diffrn_measurement_method '\w scans'
_diffrn_radiation_monochromator graphite
_diffrn_radiation_source 'fine-focus sealed tube'
_diffrn_radiation_type MoK\a
_diffrn_radiation_wavelength 0.71073
_diffrn_reflns_av_R_equivalents 0.0293
_diffrn_reflns_av_sigmaI/netI 0.0359
_diffrn_reflns_limit_h_max 16
_diffrn_reflns_limit_h_min -15
_diffrn_reflns_limit_k_max 31
_diffrn_reflns_limit_k_min -24
_diffrn_reflns_limit_l_max 17
_diffrn_reflns_limit_l_min -17
_diffrn_reflns_number 34633
_diffrn_reflns_theta_full 27.00
_diffrn_reflns_theta_max 27.00
_diffrn_reflns_theta_min 1.53
_diffrn_standards_interval_count 2
_diffrn_standards_interval_time 0.5(1)
_diffrn_standards_number 4
_exptl_absorpt_coefficient_mu 0.090
_exptl_absorpt_correction_type none
_exptl_crystal_colour colourless
_exptl_crystal_density_diffrn 1.216
_exptl_crystal_density_meas 1.216
_exptl_crystal_density_method 'not measured'
_exptl_crystal_description needle
_exptl_crystal_F_000 1592.0
_exptl_crystal_size_max 0.411
_exptl_crystal_size_mid 0.275
_exptl_crystal_size_min 0.162
_refine_diff_density_max 0.100
_refine_diff_density_min -0.366
_refine_diff_density_rms 0.070
_refine_ls_abs_structure_details 'Flack H D (1983), Acta Cryst. A39, 876-881'
_refine_ls_abs_structure_Flack 0.01(7)
_refine_ls_extinction_method none
_refine_ls_goodness_of_fit_ref 1.280
_refine_ls_hydrogen_treatment mixed
_refine_ls_matrix_type full
_refine_ls_number_parameters 977
_refine_ls_number_reflns 14432
_refine_ls_number_restraints 1
_refine_ls_restrained_S_all 1.280
_refine_ls_R_factor_all 0.0612
_refine_ls_R_factor_gt 0.0565
_refine_ls_shift/su_max 0.048
_refine_ls_shift/su_mean 0.001
_refine_ls_structure_factor_coef Fsqd
_refine_ls_weighting_details 'calc w=1/[\s^2^(Fo^2^)+(0.0938P)^2^+0.8842P] where P=(Fo^2^+2Fc^2^)/3'
_refine_ls_weighting_scheme calc
_refine_ls_wR_factor_gt 0.1588
_refine_ls_wR_factor_ref 0.1630
_reflns_number_gt 13362
_reflns_number_total 14432
_reflns_threshold_expression >2sigma(I)
_cod_data_source_file c3ce42582g2.cif
_cod_data_source_block sb
_cod_depositor_comments
;
The following automatic conversions were performed:

'_symmetry_cell_setting' value 'Monoclinic' changed to 'monoclinic'
according to
/usr/data/users/saulius/crontab/automatic-downloads/current/RSC/lib/dictionaries/cif_core.dic
dictionary named 'cif_core.dic' version 2.4.2 from 2011-04-26.

Automatic conversion script
Id: cif_fix_values 2281 2013-09-26 08:29:07Z andrius 
;
_cod_original_sg_symbol_H-M 'P2(1)   '
_cod_database_code 7216422
_exptl_crystal_f_000' 1592.81

loop_
_symmetry_equiv_pos_as_xyz
'x, y, z'
'-x, y+1/2, -z'

loop_
_atom_site_label
_atom_site_type_symbol
_atom_site_fract_x
_atom_site_fract_y
_atom_site_fract_z
_atom_site_U_iso_or_equiv
_atom_site_adp_type
_atom_site_occupancy
_atom_site_symmetry_multiplicity
_atom_site_calc_flag
_atom_site_refinement_flags
O1 O 0.44890(18) 0.28834(9) -0.22022(15) 0.0207(4) Uani 1 1 d .
N1 N 0.3573(2) 0.28540(10) -0.10841(18) 0.0194(5) Uani 1 1 d .
H1 H 0.3571 0.3207 -0.1107 0.023 Uiso 1 1 calc R
O3 O 1.10807(18) 0.03693(9) 0.40663(15) 0.0207(4) Uani 1 1 d .
O4 O 0.99605(17) 0.10280(9) 0.30587(15) 0.0206(4) Uani 1 1 d .
O5 O 0.79012(18) 0.04034(9) 0.38447(16) 0.0217(4) Uani 1 1 d .
O6 O 0.2399(2) -0.16211(10) 0.12519(19) 0.0301(5) Uani 1 1 d .
O7 O 0.1865(2) -0.07504(10) 0.13625(19) 0.0305(5) Uani 1 1 d .
O8 O 0.03447(19) -0.14009(10) -0.08435(18) 0.0270(5) Uani 1 1 d .
O9 O -0.00630(19) -0.05278(10) -0.05796(17) 0.0258(5) Uani 1 1 d .
O10 O 0.44793(19) -0.05054(9) 0.24628(15) 0.0238(5) Uani 1 1 d .
O11 O 0.47900(19) 0.25188(9) 0.09611(17) 0.0271(5) Uani 1 1 d .
O12 O 0.40671(19) 0.20498(9) -0.16513(16) 0.0223(4) Uani 1 1 d .
O13 O 0.8452(2) -0.06156(11) 0.59600(16) 0.0305(6) Uani 1 1 d .
O14 O 0.01604(17) 0.08118(9) -0.18202(15) 0.0196(4) Uani 1 1 d .
O15 O 0.17942(18) 0.12925(10) -0.10885(16) 0.0236(5) Uani 1 1 d .
O16 O 0.89935(19) -0.13043(9) 0.22023(17) 0.0257(5) Uani 1 1 d .
O17 O 0.8420(2) -0.18986(9) 0.31687(17) 0.0259(5) Uani 1 1 d .
O18 O 0.99442(18) -0.01145(10) 0.59325(15) 0.0227(4) Uani 1 1 d .
O19 O 0.64106(18) -0.09313(9) 0.07953(14) 0.0196(4) Uani 1 1 d .
O20 O 0.7682(2) 0.21202(10) 0.02008(18) 0.0336(6) Uani 1 1 d .
N9 N 0.8933(2) 0.27329(10) 0.20314(18) 0.0173(5) Uani 1 1 d .
H9 H 0.9099 0.3038 0.1806 0.021 Uiso 1 1 calc R
O22 O 0.80814(19) 0.32574(9) 0.28514(16) 0.0234(5) Uani 1 1 d .
O23 O 0.80682(18) 0.23189(9) 0.30341(15) 0.0218(4) Uani 1 1 d .
O24 O 0.33916(17) 0.01318(9) -0.12577(15) 0.0215(4) Uani 1 1 d .
N2 N 0.3709(2) 0.17337(10) 0.05372(17) 0.0168(5) Uani 1 1 d .
H2 H 0.3077 0.1615 0.0134 0.020 Uiso 1 1 calc R
N3 N 0.7086(2) 0.12409(10) 0.32955(17) 0.0153(5) Uani 1 1 d .
H3 H 0.7208 0.1589 0.3362 0.018 Uiso 1 1 calc R
N4 N 0.99929(19) 0.08847(10) 0.46758(17) 0.0164(5) Uani 1 1 d .
H4 H 1.0373 0.0760 0.5262 0.020 Uiso 1 1 calc R
N10 N 0.3644(2) -0.03643(10) 0.07814(18) 0.0165(5) Uani 1 1 d .
H10A H 0.3488 -0.0134 0.0291 0.020 Uiso 1 1 calc R
N5 N 0.7381(2) -0.05301(10) 0.22891(17) 0.0153(5) Uani 1 1 d .
H5 H 0.7676 -0.0233 0.2595 0.018 Uiso 1 1 calc R
N6 N 0.45796(19) 0.08604(10) -0.12072(16) 0.0141(4) Uani 1 1 d .
H6 H 0.4613 0.1171 -0.1487 0.017 Uiso 1 1 calc R
N8 N 0.8171(2) 0.13880(10) 0.12767(17) 0.0154(5) Uani 1 1 d .
H8 H 0.8671 0.1283 0.1827 0.018 Uiso 1 1 calc R
C1 C 0.4024(3) 0.23234(17) -0.3749(3) 0.0339(8) Uani 1 1 d .
H1A H 0.3875 0.1987 -0.3461 0.051 Uiso 1 1 calc R
H1B H 0.4265 0.2242 -0.4315 0.051 Uiso 1 1 calc R
H1C H 0.3352 0.2542 -0.3969 0.051 Uiso 1 1 calc R
C2 C 0.4951(3) 0.26408(13) -0.2959(2) 0.0228(6) Uani 1 1 d .
C3 C 0.4061(2) 0.25567(12) -0.1647(2) 0.0172(6) Uani 1 1 d .
C4 C 0.3053(3) 0.25672(12) -0.0444(2) 0.0195(6) Uani 1 1 d .
H4A H 0.2528 0.2292 -0.0848 0.023 Uiso 1 1 calc R
C5 C 0.3959(2) 0.22759(12) 0.0422(2) 0.0177(6) Uani 1 1 d .
C6 C 0.4371(2) 0.13512(11) 0.12407(19) 0.0134(5) Uani 1 1 d .
C7 C 0.5407(2) 0.14855(11) 0.1962(2) 0.0143(5) Uani 1 1 d .
H7A H 0.5689 0.1841 0.2006 0.017 Uiso 1 1 calc R
C8 C 0.6012(2) 0.10735(11) 0.26163(19) 0.0131(5) Uani 1 1 d .
C9 C 0.7934(2) 0.09087(12) 0.3846(2) 0.0147(5) Uani 1 1 d .
C10 C 0.8990(2) 0.12178(12) 0.4528(2) 0.0169(5) Uani 1 1 d .
H10 H 0.9070 0.1564 0.4203 0.020 Uiso 1 1 calc R
C11 C 1.0317(2) 0.07742(12) 0.3853(2) 0.0172(5) Uani 1 1 d .
C12 C 1.1448(2) 0.01088(13) 0.3255(2) 0.0193(6) Uani 1 1 d .
C13 C 1.2177(3) 0.05055(16) 0.2905(3) 0.0321(8) Uani 1 1 d .
H13A H 1.1740 0.0822 0.2603 0.048 Uiso 1 1 calc R
H13B H 1.2444 0.0327 0.2419 0.048 Uiso 1 1 calc R
H13C H 1.2808 0.0618 0.3472 0.048 Uiso 1 1 calc R
C14 C 1.2120(3) -0.03844(15) 0.3800(2) 0.0295(7) Uani 1 1 d .
H14A H 1.2687 -0.0264 0.4407 0.044 Uiso 1 1 calc R
H14B H 1.2472 -0.0561 0.3371 0.044 Uiso 1 1 calc R
H14C H 1.1624 -0.0639 0.3964 0.044 Uiso 1 1 calc R
C15 C 1.0408(3) -0.00705(15) 0.2382(2) 0.0255(7) Uani 1 1 d .
H15A H 0.9858 -0.0222 0.2646 0.038 Uiso 1 1 calc R
H15B H 1.0621 -0.0343 0.1987 0.038 Uiso 1 1 calc R
H15C H 1.0093 0.0241 0.1967 0.038 Uiso 1 1 calc R
C16 C 0.3959(2) 0.08105(11) 0.11664(19) 0.0137(5) Uani 1 1 d .
H16 H 0.3276 0.0721 0.0680 0.016 Uiso 1 1 calc R
C17 C 0.4582(2) 0.04068(11) 0.18296(19) 0.0135(5) Uani 1 1 d .
C18 C 0.5599(2) 0.05389(11) 0.2577(2) 0.0149(5) Uani 1 1 d .
H18 H 0.5992 0.0276 0.3039 0.018 Uiso 1 1 calc R
C19 C 0.4224(2) -0.01923(12) 0.1731(2) 0.0160(5) Uani 1 1 d .
C20 C 0.3280(2) -0.09351(12) 0.0581(2) 0.0169(5) Uani 1 1 d .
H20 H 0.3938 -0.1177 0.0813 0.020 Uiso 1 1 calc R
C21 C 0.2460(3) -0.10807(13) 0.1134(2) 0.0196(6) Uani 1 1 d .
C22 C 0.1527(3) -0.18048(18) 0.1653(3) 0.0414(9) Uani 1 1 d .
H22A H 0.1643 -0.1636 0.2296 0.062 Uiso 1 1 calc R
H22B H 0.1564 -0.2197 0.1730 0.062 Uiso 1 1 calc R
H22C H 0.0801 -0.1703 0.1196 0.062 Uiso 1 1 calc R
C23 C 0.2682(2) -0.10203(13) -0.0568(2) 0.0190(6) Uani 1 1 d .
H23A H 0.3205 -0.0926 -0.0918 0.023 Uiso 1 1 calc R
H23B H 0.2496 -0.1406 -0.0691 0.023 Uiso 1 1 calc R
C24 C 0.1592(3) -0.06771(13) -0.1022(2) 0.0226(6) Uani 1 1 d .
H24A H 0.1725 -0.0307 -0.0753 0.027 Uiso 1 1 calc R
H24B H 0.1419 -0.0654 -0.1746 0.027 Uiso 1 1 calc R
C25 C 0.0576(2) -0.09169(13) -0.0801(2) 0.0193(6) Uani 1 1 d .
C26 C -0.1020(3) -0.07306(15) -0.0306(3) 0.0332(8) Uani 1 1 d .
H26A H -0.1514 -0.0937 -0.0858 0.050 Uiso 1 1 calc R
H26B H -0.1421 -0.0425 -0.0158 0.050 Uiso 1 1 calc R
H26C H -0.0750 -0.0963 0.0276 0.050 Uiso 1 1 calc R
C27 C 0.5976(3) 0.22804(15) -0.2421(3) 0.0303(7) Uani 1 1 d .
H27A H 0.6440 0.2464 -0.1824 0.045 Uiso 1 1 calc R
H27B H 0.6404 0.2216 -0.2862 0.045 Uiso 1 1 calc R
H27C H 0.5724 0.1936 -0.2239 0.045 Uiso 1 1 calc R
C28 C 0.5287(3) 0.31501(15) -0.3420(3) 0.0309(7) Uani 1 1 d .
H28A H 0.4632 0.3371 -0.3732 0.046 Uiso 1 1 calc R
H28B H 0.5617 0.3041 -0.3917 0.046 Uiso 1 1 calc R
H28C H 0.5825 0.3359 -0.2902 0.046 Uiso 1 1 calc R
C29 C 0.2399(3) 0.29688(15) 0.0007(3) 0.0299(8) Uani 1 1 d .
H29A H 0.2905 0.3243 0.0398 0.045 Uiso 1 1 calc R
H29B H 0.2072 0.2770 0.0432 0.045 Uiso 1 1 calc R
H29C H 0.1813 0.3143 -0.0527 0.045 Uiso 1 1 calc R
C30 C 0.8850(3) 0.13418(15) 0.5555(2) 0.0265(7) Uani 1 1 d .
H30A H 0.8786 0.1003 0.5881 0.040 Uiso 1 1 calc R
H30B H 0.8183 0.1558 0.5454 0.040 Uiso 1 1 calc R
H30C H 0.9495 0.1542 0.5969 0.040 Uiso 1 1 calc R
C31 C 0.8531(4) -0.0380(2) 0.6928(3) 0.0490(12) Uani 1 1 d .
H31A H 0.9307 -0.0307 0.7305 0.074 Uiso 1 1 calc R
H31B H 0.8228 -0.0634 0.7294 0.074 Uiso 1 1 calc R
H31C H 0.8112 -0.0043 0.6825 0.074 Uiso 1 1 calc R
C32 C 0.9191(2) -0.04398(12) 0.5539(2) 0.0170(5) Uani 1 1 d .
C33 C 0.8992(2) -0.06995(12) 0.4512(2) 0.0167(5) Uani 1 1 d .
H33A H 0.9513 -0.1003 0.4586 0.020 Uiso 1 1 calc R
H33B H 0.9159 -0.0430 0.4073 0.020 Uiso 1 1 calc R
C34 C 0.7778(2) -0.09134(12) 0.4002(2) 0.0167(5) Uani 1 1 d .
H34A H 0.7252 -0.0642 0.4086 0.020 Uiso 1 1 calc R
H34B H 0.7677 -0.1246 0.4342 0.020 Uiso 1 1 calc R
C35 C 0.7493(2) -0.10371(11) 0.2865(2) 0.0155(5) Uani 1 1 d .
H35 H 0.6770 -0.1231 0.2631 0.019 Uiso 1 1 calc R
C36 C 0.6825(2) -0.05135(12) 0.1286(2) 0.0143(5) Uani 1 1 d .
C37 C 0.6710(2) 0.00480(11) 0.08031(19) 0.0125(5) Uani 1 1 d .
C38 C 0.5746(2) 0.01560(11) -0.00448(19) 0.0138(5) Uani 1 1 d .
H38 H 0.5243 -0.0123 -0.0349 0.017 Uiso 1 1 calc R
C39 C 0.5571(2) 0.06940(11) -0.04116(19) 0.0127(5) Uani 1 1 d .
C40 C 0.3579(2) 0.05787(12) -0.1574(2) 0.0149(5) Uani 1 1 d .
C41 C 0.2695(2) 0.08626(12) -0.24746(19) 0.0147(5) Uani 1 1 d .
H41 H 0.2824 0.1260 -0.2429 0.018 Uiso 1 1 calc R
N7 N 0.15570(19) 0.07488(10) -0.24642(17) 0.0162(5) Uani 1 1 d .
H7 H 0.1111 0.0541 -0.2916 0.019 Uiso 1 1 calc R
C43 C 0.1215(2) 0.09757(12) -0.1734(2) 0.0161(5) Uani 1 1 d .
C44 C -0.0415(2) 0.10523(13) -0.1135(2) 0.0205(6) Uani 1 1 d .
C45 C 0.0217(3) 0.08961(14) -0.0049(2) 0.0247(6) Uani 1 1 d .
H45A H 0.0361 0.0508 -0.0007 0.037 Uiso 1 1 calc R
H45B H -0.0229 0.0990 0.0365 0.037 Uiso 1 1 calc R
H45C H 0.0919 0.1092 0.0182 0.037 Uiso 1 1 calc R
C46 C -0.1573(3) 0.07738(17) -0.1518(3) 0.0315(8) Uani 1 1 d .
H46A H -0.1925 0.0853 -0.2221 0.047 Uiso 1 1 calc R
H46B H -0.2037 0.0910 -0.1148 0.047 Uiso 1 1 calc R
H46C H -0.1483 0.0384 -0.1424 0.047 Uiso 1 1 calc R
C47 C -0.0538(3) 0.16732(15) -0.1307(2) 0.0286(7) Uani 1 1 d .
H47A H 0.0181 0.1847 -0.1006 0.043 Uiso 1 1 calc R
H47B H -0.1063 0.1815 -0.1004 0.043 Uiso 1 1 calc R
H47C H -0.0809 0.1748 -0.2017 0.043 Uiso 1 1 calc R
C48 C 0.2805(2) 0.06502(15) -0.3468(2) 0.0233(6) Uani 1 1 d .
H48A H 0.2686 0.0260 -0.3513 0.035 Uiso 1 1 calc R
H48B H 0.3546 0.0731 -0.3485 0.035 Uiso 1 1 calc R
H48C H 0.2253 0.0827 -0.4026 0.035 Uiso 1 1 calc R
C49 C 0.8397(2) -0.14120(12) 0.2685(2) 0.0171(5) Uani 1 1 d .
C50 C 0.9192(4) -0.23052(16) 0.3010(3) 0.0373(9) Uani 1 1 d .
H50A H 0.9136 -0.2307 0.2313 0.056 Uiso 1 1 calc R
H50B H 0.9000 -0.2662 0.3196 0.056 Uiso 1 1 calc R
H50C H 0.9949 -0.2215 0.3417 0.056 Uiso 1 1 calc R
C51 C 0.7498(2) 0.04576(11) 0.12111(19) 0.0134(5) Uani 1 1 d .
H51 H 0.8137 0.0379 0.1759 0.016 Uiso 1 1 calc R
C52 C 0.7334(2) 0.09942(11) 0.07964(19) 0.0122(5) Uani 1 1 d .
C53 C 0.6361(2) 0.11177(11) -0.00113(19) 0.0127(5) Uani 1 1 d .
H53 H 0.6236 0.1471 -0.0278 0.015 Uiso 1 1 calc R
C54 C 0.8286(2) 0.19107(12) 0.0981(2) 0.0168(5) Uani 1 1 d .
C55 C 0.9309(2) 0.22146(11) 0.1720(2) 0.0154(5) Uani 1 1 d .
H55 H 0.9643 0.1984 0.2315 0.018 Uiso 1 1 calc R
C56 C 0.8331(2) 0.27377(12) 0.2668(2) 0.0159(5) Uani 1 1 d .
C57 C 0.7491(3) 0.33750(13) 0.3584(2) 0.0242(7) Uani 1 1 d .
C58 C 0.6346(3) 0.30942(18) 0.3292(4) 0.0419(10) Uani 1 1 d .
H58A H 0.5927 0.3176 0.2601 0.063 Uiso 1 1 calc R
H58B H 0.5939 0.3226 0.3716 0.063 Uiso 1 1 calc R
H58C H 0.6448 0.2704 0.3374 0.063 Uiso 1 1 calc R
C59 C 0.7399(3) 0.40051(15) 0.3532(3) 0.0290(7) Uani 1 1 d .
H59A H 0.8140 0.4163 0.3760 0.044 Uiso 1 1 calc R
H59B H 0.6985 0.4130 0.3955 0.044 Uiso 1 1 calc R
H59C H 0.7014 0.4116 0.2850 0.044 Uiso 1 1 calc R
C60 C 0.8229(4) 0.31853(16) 0.4645(3) 0.0378(9) Uani 1 1 d .
H60A H 0.8355 0.2797 0.4638 0.057 Uiso 1 1 calc R
H60B H 0.7852 0.3267 0.5121 0.057 Uiso 1 1 calc R
H60C H 0.8939 0.3374 0.4836 0.057 Uiso 1 1 calc R
C61 C 1.0190(2) 0.23250(13) 0.1214(2) 0.0185(6) Uani 1 1 d .
H61A H 0.9842 0.2507 0.0582 0.028 Uiso 1 1 calc R
H61B H 1.0510 0.1983 0.1101 0.028 Uiso 1 1 calc R
H61C H 1.0774 0.2555 0.1642 0.028 Uiso 1 1 calc R
C62 C 0.1079(4) 0.2435(3) 0.4478(3) 0.0546(13) Uani 1 1 d .
H62A H 0.0327 0.2400 0.4010 0.082 Uiso 1 1 calc R
H62B H 0.1132 0.2762 0.4871 0.082 Uiso 1 1 calc R
H62C H 0.1253 0.2121 0.4915 0.082 Uiso 1 1 calc R
C63 C 0.1909(3) 0.24687(18) 0.3901(3) 0.0352(8) Uani 1 1 d .
C64 C 0.2361(3) 0.19917(17) 0.3665(3) 0.0349(8) Uani 1 1 d .
H64 H 0.2139 0.1655 0.3851 0.042 Uiso 1 1 calc R
C65 C 0.3145(3) 0.2001(2) 0.3151(3) 0.0414(9) Uani 1 1 d .
H65 H 0.3438 0.1674 0.2999 0.050 Uiso 1 1 calc R
C66 C 0.3477(4) 0.2497(2) 0.2875(3) 0.0455(11) Uani 1 1 d .
H66 H 0.3995 0.2506 0.2532 0.055 Uiso 1 1 calc R
C67 C 0.2234(4) 0.2967(2) 0.3605(3) 0.0486(11) Uani 1 1 d .
H67 H 0.1923 0.3294 0.3734 0.058 Uiso 1 1 calc R
C68 C 0.3049(4) 0.2973(2) 0.3101(3) 0.0533(12) Uani 1 1 d .
H68 H 0.3291 0.3308 0.2925 0.064 Uiso 1 1 calc R
C69 C 0.5533(4) -0.0564(2) 0.6757(4) 0.0539(12) Uani 1 1 d .
H69 H 0.5523 -0.0890 0.7100 0.065 Uiso 1 1 calc R
C70 C 0.5360(4) -0.0571(3) 0.5765(4) 0.0552(12) Uani 1 1 d .
H70 H 0.5239 -0.0908 0.5436 0.066 Uiso 1 1 calc R
C71 C 0.5352(4) -0.0090(3) 0.5188(3) 0.0562(14) Uani 1 1 d .
H71 H 0.5224 -0.0104 0.4498 0.067 Uiso 1 1 calc R
C72 C 0.5556(3) 0.0420(2) 0.5744(4) 0.0529(12) Uani 1 1 d .
C73 C 0.5545(5) 0.0941(3) 0.5196(5) 0.0813(19) Uani 1 1 d .
H73A H 0.4893 0.0950 0.4600 0.122 Uiso 1 1 calc R
H73B H 0.6213 0.0964 0.5010 0.122 Uiso 1 1 calc R
H73C H 0.5523 0.1245 0.5622 0.122 Uiso 1 1 calc R
C74 C 0.5719(4) -0.0083(2) 0.7255(4) 0.0564(13) Uani 1 1 d .
H74 H 0.5838 -0.0082 0.7944 0.068 Uiso 1 1 calc R
C75 C 0.5739(3) 0.0401(2) 0.6780(3) 0.0428(10) Uani 1 1 d .
H75 H 0.5876 0.0726 0.7150 0.051 Uiso 1 1 calc R

loop_
_atom_site_aniso_label
_atom_site_aniso_U_11
_atom_site_aniso_U_22
_atom_site_aniso_U_33
_atom_site_aniso_U_23
_atom_site_aniso_U_13
_atom_site_aniso_U_12
O1 0.0264(11) 0.0174(10) 0.0194(10) 0.0011(8) 0.0090(9) 0.0025(8)
N1 0.0283(14) 0.0116(11) 0.0177(11) 0.0027(9) 0.0068(10) 0.0023(10)
O3 0.0217(11) 0.0250(11) 0.0154(9) 0.0016(8) 0.0061(8) 0.0084(9)
O4 0.0189(10) 0.0238(11) 0.0161(9) 0.0062(8) 0.0020(8) 0.0034(8)
O5 0.0188(11) 0.0133(10) 0.0262(11) 0.0001(8) -0.0019(8) 0.0003(8)
O6 0.0278(12) 0.0215(12) 0.0404(13) 0.0080(10) 0.0104(10) -0.0058(9)
O7 0.0332(13) 0.0283(13) 0.0376(13) -0.0078(10) 0.0219(11) -0.0054(10)
O8 0.0241(12) 0.0200(12) 0.0389(13) -0.0077(10) 0.0133(10) -0.0060(9)
O9 0.0269(12) 0.0207(11) 0.0346(12) -0.0005(9) 0.0165(10) 0.0005(9)
O10 0.0307(12) 0.0162(10) 0.0193(10) 0.0021(8) 0.0013(9) -0.0029(9)
O11 0.0276(12) 0.0177(11) 0.0271(11) 0.0037(9) -0.0028(9) -0.0042(9)
O12 0.0271(11) 0.0136(11) 0.0248(10) 0.0014(8) 0.0069(9) 0.0011(8)
O13 0.0276(12) 0.0492(16) 0.0175(10) -0.0140(10) 0.0115(9) -0.0153(11)
O14 0.0153(10) 0.0255(11) 0.0197(9) -0.0074(8) 0.0081(8) -0.0027(8)
O15 0.0193(11) 0.0302(12) 0.0198(10) -0.0082(9) 0.0047(8) -0.0064(9)
O16 0.0272(12) 0.0212(12) 0.0307(11) -0.0009(9) 0.0125(10) 0.0023(9)
O17 0.0383(13) 0.0141(11) 0.0249(11) 0.0045(8) 0.0098(10) 0.0096(9)
O18 0.0237(11) 0.0248(11) 0.0164(9) -0.0012(8) 0.0022(8) -0.0052(9)
O19 0.0244(11) 0.0144(10) 0.0158(9) -0.0009(8) 0.0010(8) -0.0021(8)
O20 0.0318(13) 0.0246(12) 0.0292(12) 0.0107(10) -0.0102(10) -0.0108(10)
N9 0.0199(12) 0.0122(12) 0.0205(11) 0.0021(9) 0.0077(10) -0.0003(9)
O22 0.0291(12) 0.0180(11) 0.0279(11) -0.0008(9) 0.0158(9) 0.0006(9)
O23 0.0238(11) 0.0202(11) 0.0220(10) -0.0003(8) 0.0084(8) -0.0046(8)
O24 0.0153(10) 0.0218(11) 0.0220(10) 0.0049(8) -0.0013(8) -0.0060(8)
N2 0.0151(12) 0.0158(12) 0.0151(11) 0.0014(9) -0.0011(9) -0.0017(9)
N3 0.0128(11) 0.0119(11) 0.0177(11) 0.0002(9) 0.0002(9) -0.0009(8)
N4 0.0132(11) 0.0198(12) 0.0138(10) 0.0015(9) 0.0011(9) 0.0013(9)
N10 0.0196(12) 0.0122(12) 0.0172(11) 0.0012(9) 0.0053(9) -0.0035(9)
N5 0.0163(11) 0.0102(11) 0.0170(11) -0.0001(9) 0.0022(9) -0.0010(9)
N6 0.0126(11) 0.0132(11) 0.0122(10) 0.0025(8) -0.0017(8) 0.0004(8)
N8 0.0148(11) 0.0139(11) 0.0152(10) 0.0002(9) 0.0020(9) -0.0014(9)
C1 0.0343(19) 0.039(2) 0.0240(16) -0.0095(15) 0.0041(14) -0.0065(16)
C2 0.0238(16) 0.0252(16) 0.0204(14) -0.0003(12) 0.0089(12) 0.0029(12)
C3 0.0170(14) 0.0173(14) 0.0131(12) -0.0001(10) -0.0007(10) 0.0008(10)
C4 0.0203(14) 0.0167(14) 0.0204(14) 0.0035(11) 0.0052(11) 0.0039(11)
C5 0.0233(15) 0.0137(13) 0.0155(12) 0.0020(10) 0.0059(11) 0.0027(11)
C6 0.0150(13) 0.0147(13) 0.0107(11) -0.0010(10) 0.0045(10) 0.0005(10)
C7 0.0128(13) 0.0140(13) 0.0171(12) -0.0016(10) 0.0063(10) -0.0023(10)
C8 0.0081(12) 0.0165(13) 0.0136(12) -0.0016(10) 0.0020(9) 0.0012(10)
C9 0.0133(13) 0.0159(14) 0.0149(12) -0.0002(10) 0.0048(10) 0.0004(10)
C10 0.0134(13) 0.0145(13) 0.0197(13) -0.0009(10) 0.0011(10) 0.0000(10)
C11 0.0133(13) 0.0188(14) 0.0180(13) -0.0019(11) 0.0030(10) -0.0024(10)
C12 0.0168(14) 0.0245(15) 0.0177(13) -0.0011(11) 0.0070(11) 0.0027(11)
C13 0.0235(16) 0.037(2) 0.0396(19) 0.0052(15) 0.0159(15) -0.0001(14)
C14 0.0283(17) 0.036(2) 0.0236(15) 0.0036(13) 0.0076(13) 0.0131(14)
C15 0.0173(15) 0.0320(18) 0.0245(15) -0.0078(13) 0.0034(12) 0.0038(12)
C16 0.0128(12) 0.0144(13) 0.0123(11) -0.0015(10) 0.0022(10) -0.0032(10)
C17 0.0135(13) 0.0130(13) 0.0146(12) -0.0008(10) 0.0052(10) -0.0008(10)
C18 0.0146(13) 0.0154(14) 0.0147(12) -0.0014(10) 0.0048(10) 0.0007(10)
C19 0.0164(13) 0.0130(13) 0.0199(13) 0.0009(10) 0.0080(11) -0.0008(10)
C20 0.0161(14) 0.0112(13) 0.0219(13) -0.0025(10) 0.0043(11) -0.0017(10)
C21 0.0205(15) 0.0205(15) 0.0165(13) -0.0002(11) 0.0042(11) -0.0046(11)
C22 0.032(2) 0.039(2) 0.052(2) 0.0170(18) 0.0114(17) -0.0130(16)
C23 0.0164(14) 0.0202(15) 0.0218(14) -0.0061(11) 0.0083(11) -0.0048(11)
C24 0.0214(15) 0.0243(16) 0.0209(14) -0.0009(11) 0.0055(12) -0.0043(12)
C25 0.0175(14) 0.0206(15) 0.0169(13) -0.0002(11) 0.0018(11) 0.0008(11)
C26 0.0320(19) 0.0290(18) 0.047(2) 0.0027(15) 0.0250(17) 0.0025(14)
C27 0.0288(18) 0.0296(18) 0.0341(17) -0.0032(14) 0.0126(14) 0.0019(14)
C28 0.0347(19) 0.035(2) 0.0254(16) 0.0046(14) 0.0128(14) 0.0027(15)
C29 0.0362(19) 0.0312(18) 0.0275(16) 0.0119(14) 0.0176(15) 0.0169(14)
C30 0.0229(16) 0.0342(19) 0.0201(14) -0.0095(13) 0.0039(12) 0.0036(13)
C31 0.036(2) 0.093(4) 0.0230(17) -0.026(2) 0.0164(16) -0.019(2)
C32 0.0162(14) 0.0186(14) 0.0137(12) -0.0011(10) 0.0015(10) 0.0025(11)
C33 0.0180(14) 0.0191(14) 0.0124(12) -0.0017(10) 0.0041(10) 0.0016(10)
C34 0.0185(14) 0.0167(14) 0.0148(12) 0.0006(10) 0.0054(10) -0.0003(10)
C35 0.0163(13) 0.0129(13) 0.0156(12) 0.0015(10) 0.0029(10) 0.0009(10)
C36 0.0146(13) 0.0123(13) 0.0166(12) 0.0016(10) 0.0062(10) 0.0015(10)
C37 0.0129(12) 0.0126(13) 0.0128(12) 0.0007(9) 0.0053(10) 0.0016(10)
C38 0.0137(13) 0.0139(13) 0.0137(12) -0.0011(10) 0.0044(10) 0.0001(10)
C39 0.0087(12) 0.0175(14) 0.0122(11) 0.0005(10) 0.0038(9) -0.0003(10)
C40 0.0117(12) 0.0177(14) 0.0144(12) -0.0003(10) 0.0031(10) -0.0025(10)
C41 0.0093(12) 0.0192(14) 0.0136(12) 0.0004(10) 0.0010(9) -0.0006(10)
N7 0.0102(11) 0.0201(12) 0.0161(11) -0.0018(9) 0.0014(9) -0.0003(9)
C43 0.0141(13) 0.0180(14) 0.0126(12) 0.0000(10) -0.0002(10) 0.0013(10)
C44 0.0180(14) 0.0259(16) 0.0204(14) -0.0058(11) 0.0101(11) 0.0009(11)
C45 0.0286(16) 0.0246(16) 0.0232(14) -0.0043(12) 0.0116(12) 0.0012(12)
C46 0.0220(16) 0.046(2) 0.0299(17) -0.0152(15) 0.0134(13) -0.0065(14)
C47 0.0320(18) 0.0286(18) 0.0246(15) 0.0002(13) 0.0085(14) 0.0086(14)
C48 0.0129(13) 0.0425(19) 0.0132(13) 0.0043(12) 0.0027(10) 0.0000(12)
C49 0.0200(14) 0.0142(13) 0.0124(12) -0.0016(10) -0.0010(10) -0.0002(11)
C50 0.053(2) 0.0241(18) 0.0324(17) 0.0036(14) 0.0105(16) 0.0191(16)
C51 0.0133(13) 0.0143(13) 0.0113(11) -0.0005(10) 0.0021(9) 0.0024(10)
C52 0.0114(12) 0.0136(13) 0.0108(11) -0.0019(9) 0.0026(9) -0.0013(9)
C53 0.0128(12) 0.0130(13) 0.0132(11) -0.0005(9) 0.0056(10) 0.0002(9)
C54 0.0149(14) 0.0149(13) 0.0175(13) -0.0012(10) 0.0012(11) -0.0026(10)
C55 0.0176(14) 0.0117(13) 0.0139(12) -0.0001(10) 0.0013(10) -0.0020(10)
C56 0.0132(13) 0.0163(14) 0.0148(12) -0.0007(10) -0.0002(10) -0.0009(10)
C57 0.0238(16) 0.0220(16) 0.0302(16) -0.0093(12) 0.0136(13) -0.0047(12)
C58 0.0234(18) 0.043(2) 0.063(3) -0.0215(19) 0.0205(18) -0.0066(15)
C59 0.0282(17) 0.0268(17) 0.0336(17) -0.0057(14) 0.0122(14) 0.0041(13)
C60 0.056(2) 0.031(2) 0.0261(17) -0.0059(14) 0.0144(16) -0.0072(17)
C61 0.0170(14) 0.0198(14) 0.0187(13) -0.0040(11) 0.0059(11) -0.0030(11)
C62 0.028(2) 0.098(4) 0.036(2) -0.027(2) 0.0080(17) -0.009(2)
C63 0.0254(18) 0.051(2) 0.0228(16) -0.0122(15) -0.0010(13) -0.0048(15)
C64 0.035(2) 0.040(2) 0.0295(17) -0.0048(15) 0.0097(15) -0.0090(16)
C65 0.031(2) 0.057(3) 0.0365(19) -0.0035(18) 0.0111(16) 0.0019(18)
C66 0.034(2) 0.070(3) 0.0338(19) -0.0106(19) 0.0125(16) -0.017(2)
C67 0.056(3) 0.048(3) 0.0313(19) -0.0106(18) -0.0001(18) 0.002(2)
C68 0.065(3) 0.045(3) 0.040(2) 0.0012(19) 0.004(2) -0.025(2)
C69 0.037(2) 0.072(4) 0.053(3) 0.003(2) 0.017(2) 0.007(2)
C70 0.038(2) 0.080(4) 0.051(3) -0.014(3) 0.020(2) -0.013(2)
C71 0.029(2) 0.099(4) 0.040(2) -0.023(3) 0.0097(17) -0.004(2)
C72 0.023(2) 0.075(3) 0.064(3) 0.015(3) 0.0195(19) 0.0038(19)
C73 0.060(4) 0.113(6) 0.079(4) 0.010(4) 0.034(3) 0.007(3)
C74 0.026(2) 0.079(4) 0.063(3) -0.002(3) 0.012(2) 0.003(2)
C75 0.0195(17) 0.066(3) 0.041(2) -0.014(2) 0.0087(15) 0.0008(17)

loop_
_atom_type_symbol
_atom_type_description
_atom_type_scat_dispersion_real
_atom_type_scat_dispersion_imag
_atom_type_scat_source
C C 0.0033 0.0016 'International Tables Vol C Tables 4.2.6.8 and 6.1.1.4'
H H 0.0000 0.0000 'International Tables Vol C Tables 4.2.6.8 and 6.1.1.4'
N N 0.0061 0.0033 'International Tables Vol C Tables 4.2.6.8 and 6.1.1.4'
O O 0.0106 0.0060 'International Tables Vol C Tables 4.2.6.8 and 6.1.1.4'

loop_
_geom_angle_atom_site_label_1
_geom_angle_atom_site_label_2
_geom_angle_atom_site_label_3
_geom_angle
C3 O1 C2 120.3(2)
C3 N1 C4 119.2(3)
C3 N1 H1 120.4
C4 N1 H1 120.4
C11 O3 C12 121.2(2)
C21 O6 C22 115.6(3)
C25 O9 C26 115.4(3)
C32 O13 C31 116.8(3)
C43 O14 C44 119.6(2)
C49 O17 C50 114.9(3)
C56 N9 C55 120.9(2)
C56 N9 H9 119.6
C55 N9 H9 119.6
C56 O22 C57 121.0(2)
C5 N2 C6 127.5(2)
C5 N2 H2 116.2
C6 N2 H2 116.2
C9 N3 C8 126.9(2)
C9 N3 H3 116.5
C8 N3 H3 116.5
C11 N4 C10 118.2(2)
C11 N4 H4 120.9
C10 N4 H4 120.9
C19 N10 C20 121.0(2)
C19 N10 H10A 119.5
C20 N10 H10A 119.5
C36 N5 C35 121.8(2)
C36 N5 H5 119.1
C35 N5 H5 119.1
C40 N6 C39 127.2(2)
C40 N6 H6 116.4
C39 N6 H6 116.4
C54 N8 C52 128.6(2)
C54 N8 H8 115.7
C52 N8 H8 115.7
C2 C1 H1A 109.5
C2 C1 H1B 109.5
H1A C1 H1B 109.5
C2 C1 H1C 109.5
H1A C1 H1C 109.5
H1B C1 H1C 109.5
O1 C2 C28 102.1(3)
O1 C2 C1 109.6(3)
C28 C2 C1 110.8(3)
O1 C2 C27 109.6(2)
C28 C2 C27 111.7(3)
C1 C2 C27 112.6(3)
O12 C3 O1 125.7(3)
O12 C3 N1 122.7(3)
O1 C3 N1 111.6(3)
N1 C4 C5 110.1(3)
N1 C4 C29 111.1(3)
C5 C4 C29 108.9(2)
N1 C4 H4A 108.9
C5 C4 H4A 108.9
C29 C4 H4A 108.9
O11 C5 N2 124.9(3)
O11 C5 C4 121.8(3)
N2 C5 C4 113.3(2)
C7 C6 C16 120.3(2)
C7 C6 N2 123.1(3)
C16 C6 N2 116.6(2)
C6 C7 C8 118.8(3)
C6 C7 H7A 120.6
C8 C7 H7A 120.6
C18 C8 C7 121.8(2)
C18 C8 N3 123.3(2)
C7 C8 N3 114.9(2)
O5 C9 N3 125.1(3)
O5 C9 C10 120.5(2)
N3 C9 C10 114.4(3)
N4 C10 C30 109.7(2)
N4 C10 C9 110.0(2)
C30 C10 C9 109.5(2)
N4 C10 H10 109.2
C30 C10 H10 109.2
C9 C10 H10 109.2
O4 C11 O3 126.5(3)
O4 C11 N4 123.3(3)
O3 C11 N4 110.2(2)
O3 C12 C14 102.1(2)
O3 C12 C13 110.3(3)
C14 C12 C13 111.7(3)
O3 C12 C15 109.5(2)
C14 C12 C15 111.3(3)
C13 C12 C15 111.6(3)
C12 C13 H13A 109.5
C12 C13 H13B 109.5
H13A C13 H13B 109.5
C12 C13 H13C 109.5
H13A C13 H13C 109.5
H13B C13 H13C 109.5
C12 C14 H14A 109.5
C12 C14 H14B 109.5
H14A C14 H14B 109.5
C12 C14 H14C 109.5
H14A C14 H14C 109.5
H14B C14 H14C 109.5
C12 C15 H15A 109.5
C12 C15 H15B 109.5
H15A C15 H15B 109.5
C12 C15 H15C 109.5
H15A C15 H15C 109.5
H15B C15 H15C 109.5
C17 C16 C6 119.7(2)
C17 C16 H16 120.2
C6 C16 H16 120.2
C18 C17 C16 120.7(3)
C18 C17 C19 117.4(2)
C16 C17 C19 121.9(2)
C8 C18 C17 118.7(2)
C8 C18 H18 120.7
C17 C18 H18 120.7
O10 C19 N10 122.4(3)
O10 C19 C17 121.9(3)
N10 C19 C17 115.6(2)
N10 C20 C21 110.2(2)
N10 C20 C23 109.9(2)
C21 C20 C23 108.8(2)
N10 C20 H20 109.3
C21 C20 H20 109.3
C23 C20 H20 109.3
O7 C21 O6 123.8(3)
O7 C21 C20 124.2(3)
O6 C21 C20 111.7(3)
O6 C22 H22A 109.5
O6 C22 H22B 109.5
H22A C22 H22B 109.5
O6 C22 H22C 109.5
H22A C22 H22C 109.5
H22B C22 H22C 109.5
C24 C23 C20 114.5(2)
C24 C23 H23A 108.6
C20 C23 H23A 108.6
C24 C23 H23B 108.6
C20 C23 H23B 108.6
H23A C23 H23B 107.6
C25 C24 C23 113.3(3)
C25 C24 H24A 108.9
C23 C24 H24A 108.9
C25 C24 H24B 108.9
C23 C24 H24B 108.9
H24A C24 H24B 107.7
O8 C25 O9 123.0(3)
O8 C25 C24 124.4(3)
O9 C25 C24 112.5(3)
O9 C26 H26A 109.5
O9 C26 H26B 109.5
H26A C26 H26B 109.5
O9 C26 H26C 109.5
H26A C26 H26C 109.5
H26B C26 H26C 109.5
C2 C27 H27A 109.5
C2 C27 H27B 109.5
H27A C27 H27B 109.5
C2 C27 H27C 109.5
H27A C27 H27C 109.5
H27B C27 H27C 109.5
C2 C28 H28A 109.5
C2 C28 H28B 109.5
H28A C28 H28B 109.5
C2 C28 H28C 109.5
H28A C28 H28C 109.5
H28B C28 H28C 109.5
C4 C29 H29A 109.5
C4 C29 H29B 109.5
H29A C29 H29B 109.5
C4 C29 H29C 109.5
H29A C29 H29C 109.5
H29B C29 H29C 109.5
C10 C30 H30A 109.5
C10 C30 H30B 109.5
H30A C30 H30B 109.5
C10 C30 H30C 109.5
H30A C30 H30C 109.5
H30B C30 H30C 109.5
O13 C31 H31A 109.5
O13 C31 H31B 109.5
H31A C31 H31B 109.5
O13 C31 H31C 109.5
H31A C31 H31C 109.5
H31B C31 H31C 109.5
O18 C32 O13 124.1(3)
O18 C32 C33 124.2(3)
O13 C32 C33 111.7(2)
C32 C33 C34 114.1(2)
C32 C33 H33A 108.7
C34 C33 H33A 108.7
C32 C33 H33B 108.7
C34 C33 H33B 108.7
H33A C33 H33B 107.6
C33 C34 C35 113.6(2)
C33 C34 H34A 108.9
C35 C34 H34A 108.9
C33 C34 H34B 108.9
C35 C34 H34B 108.9
H34A C34 H34B 107.7
N5 C35 C49 110.6(2)
N5 C35 C34 110.9(2)
C49 C35 C34 110.6(2)
N5 C35 H35 108.2
C49 C35 H35 108.2
C34 C35 H35 108.2
O19 C36 N5 122.2(3)
O19 C36 C37 122.0(2)
N5 C36 C37 115.8(2)
C51 C37 C38 120.7(3)
C51 C37 C36 120.9(2)
C38 C37 C36 118.3(2)
C39 C38 C37 118.1(2)
C39 C38 H38 121.0
C37 C38 H38 121.0
C38 C39 C53 122.2(2)
C38 C39 N6 122.9(2)
C53 C39 N6 114.9(2)
O24 C40 N6 124.6(2)
O24 C40 C41 121.4(2)
N6 C40 C41 114.0(2)
N7 C41 C48 109.2(2)
N7 C41 C40 110.4(2)
C48 C41 C40 109.7(2)
N7 C41 H41 109.2
C48 C41 H41 109.2
C40 C41 H41 109.2
C43 N7 C41 119.1(2)
C43 N7 H7 120.4
C41 N7 H7 120.4
O15 C43 O14 125.1(3)
O15 C43 N7 123.8(3)
O14 C43 N7 111.1(2)
O14 C44 C45 110.1(2)
O14 C44 C47 109.2(2)
C45 C44 C47 113.4(3)
O14 C44 C46 101.9(2)
C45 C44 C46 111.3(3)
C47 C44 C46 110.3(3)
C44 C45 H45A 109.5
C44 C45 H45B 109.5
H45A C45 H45B 109.5
C44 C45 H45C 109.5
H45A C45 H45C 109.5
H45B C45 H45C 109.5
C44 C46 H46A 109.5
C44 C46 H46B 109.5
H46A C46 H46B 109.5
C44 C46 H46C 109.5
H46A C46 H46C 109.5
H46B C46 H46C 109.5
C44 C47 H47A 109.5
C44 C47 H47B 109.5
H47A C47 H47B 109.5
C44 C47 H47C 109.5
H47A C47 H47C 109.5
H47B C47 H47C 109.5
C41 C48 H48A 109.5
C41 C48 H48B 109.5
H48A C48 H48B 109.5
C41 C48 H48C 109.5
H48A C48 H48C 109.5
H48B C48 H48C 109.5
O16 C49 O17 124.1(3)
O16 C49 C35 126.7(3)
O17 C49 C35 109.2(2)
O17 C50 H50A 109.5
O17 C50 H50B 109.5
H50A C50 H50B 109.5
O17 C50 H50C 109.5
H50A C50 H50C 109.5
H50B C50 H50C 109.5
C37 C51 C52 120.3(2)
C37 C51 H51 119.9
C52 C51 H51 119.9
C53 C52 C51 120.1(2)
C53 C52 N8 123.6(3)
C51 C52 N8 116.3(2)
C52 C53 C39 118.5(3)
C52 C53 H53 120.7
C39 C53 H53 120.7
O20 C54 N8 124.6(3)
O20 C54 C55 122.4(3)
N8 C54 C55 113.0(2)
N9 C55 C61 110.1(2)
N9 C55 C54 109.5(2)
C61 C55 C54 110.0(2)
N9 C55 H55 109.1
C61 C55 H55 109.1
C54 C55 H55 109.1
O23 C56 O22 125.6(3)
O23 C56 N9 123.7(3)
O22 C56 N9 110.6(2)
O22 C57 C58 111.8(3)
O22 C57 C59 101.9(2)
C58 C57 C59 112.6(3)
O22 C57 C60 109.6(3)
C58 C57 C60 109.8(3)
C59 C57 C60 110.8(3)
C57 C58 H58A 109.5
C57 C58 H58B 109.5
H58A C58 H58B 109.5
C57 C58 H58C 109.5
H58A C58 H58C 109.5
H58B C58 H58C 109.5
C57 C59 H59A 109.5
C57 C59 H59B 109.5
H59A C59 H59B 109.5
C57 C59 H59C 109.5
H59A C59 H59C 109.5
H59B C59 H59C 109.5
C57 C60 H60A 109.5
C57 C60 H60B 109.5
H60A C60 H60B 109.5
C57 C60 H60C 109.5
H60A C60 H60C 109.5
H60B C60 H60C 109.5
C55 C61 H61A 109.5
C55 C61 H61B 109.5
H61A C61 H61B 109.5
C55 C61 H61C 109.5
H61A C61 H61C 109.5
H61B C61 H61C 109.5
C63 C62 H62A 109.5
C63 C62 H62B 109.5
H62A C62 H62B 109.5
C63 C62 H62C 109.5
H62A C62 H62C 109.5
H62B C62 H62C 109.5
C64 C63 C67 118.5(4)
C64 C63 C62 119.5(4)
C67 C63 C62 122.0(4)
C63 C64 C65 121.8(4)
C63 C64 H64 119.1
C65 C64 H64 119.1
C66 C65 C64 119.4(4)
C66 C65 H65 120.3
C64 C65 H65 120.3
C68 C66 C65 120.1(4)
C68 C66 H66 119.9
C65 C66 H66 119.9
C63 C67 C68 119.4(4)
C63 C67 H67 120.3
C68 C67 H67 120.3
C66 C68 C67 120.8(4)
C66 C68 H68 119.6
C67 C68 H68 119.6
C70 C69 C74 119.6(6)
C70 C69 H69 120.2
C74 C69 H69 120.2
C69 C70 C71 123.5(5)
C69 C70 H70 118.2
C71 C70 H70 118.2
C70 C71 C72 115.7(4)
C70 C71 H71 122.2
C72 C71 H71 122.2
C75 C72 C71 118.2(5)
C75 C72 C73 122.7(6)
C71 C72 C73 119.0(5)
C72 C73 H73A 109.5
C72 C73 H73B 109.5
H73A C73 H73B 109.5
C72 C73 H73C 109.5
H73A C73 H73C 109.5
H73B C73 H73C 109.5
C69 C74 C75 121.8(5)
C69 C74 H74 119.1
C75 C74 H74 119.1
C74 C75 C72 121.2(5)
C74 C75 H75 119.4
C72 C75 H75 119.4

loop_
_geom_bond_atom_site_label_1
_geom_bond_atom_site_label_2
_geom_bond_distance
O1 C3 1.346(4)
O1 C2 1.493(4)
N1 C3 1.360(4)
N1 C4 1.454(4)
N1 H1 0.8600
O3 C11 1.340(4)
O3 C12 1.505(4)
O4 C11 1.225(4)
O5 C9 1.230(4)
O6 C21 1.331(4)
O6 C22 1.459(5)
O7 C21 1.212(4)
O8 C25 1.210(4)
O9 C25 1.344(4)
O9 C26 1.464(4)
O10 C19 1.235(4)
O11 C5 1.222(4)
O12 C3 1.234(4)
O13 C32 1.327(4)
O13 C31 1.450(4)
O14 C43 1.352(4)
O14 C44 1.502(3)
O15 C43 1.230(4)
O16 C49 1.196(4)
O17 C49 1.361(4)
O17 C50 1.454(4)
O18 C32 1.218(4)
O19 C36 1.243(4)
O20 C54 1.221(4)
N9 C56 1.350(4)
N9 C55 1.464(4)
N9 H9 0.8600
O22 C56 1.349(4)
O22 C57 1.483(4)
O23 C56 1.236(4)
O24 C40 1.228(4)
N2 C5 1.379(4)
N2 C6 1.412(4)
N2 H2 0.8600
N3 C9 1.358(4)
N3 C8 1.433(4)
N3 H3 0.8600
N4 C11 1.374(4)
N4 C10 1.456(4)
N4 H4 0.8600
N10 C19 1.359(4)
N10 C20 1.461(4)
N10 H10A 0.8600
N5 C36 1.352(4)
N5 C35 1.457(4)
N5 H5 0.8600
N6 C40 1.375(4)
N6 C39 1.431(4)
N6 H6 0.8600
N8 C54 1.361(4)
N8 C52 1.419(4)
N8 H8 0.8600
C1 C2 1.528(5)
C1 H1A 0.9600
C1 H1B 0.9600
C1 H1C 0.9600
C2 C28 1.522(5)
C2 C27 1.536(5)
C4 C5 1.539(4)
C4 C29 1.542(4)
C4 H4A 0.9800
C6 C7 1.400(4)
C6 C16 1.405(4)
C7 C8 1.403(4)
C7 H7A 0.9300
C8 C18 1.395(4)
C9 C10 1.551(4)
C10 C30 1.541(4)
C10 H10 0.9800
C12 C14 1.521(4)
C12 C13 1.522(5)
C12 C15 1.532(4)
C13 H13A 0.9600
C13 H13B 0.9600
C13 H13C 0.9600
C14 H14A 0.9600
C14 H14B 0.9600
C14 H14C 0.9600
C15 H15A 0.9600
C15 H15B 0.9600
C15 H15C 0.9600
C16 C17 1.403(4)
C16 H16 0.9300
C17 C18 1.398(4)
C17 C19 1.519(4)
C18 H18 0.9300
C20 C21 1.524(4)
C20 C23 1.555(4)
C20 H20 0.9800
C22 H22A 0.9600
C22 H22B 0.9600
C22 H22C 0.9600
C23 C24 1.551(5)
C23 H23A 0.9700
C23 H23B 0.9700
C24 C25 1.527(5)
C24 H24A 0.9700
C24 H24B 0.9700
C26 H26A 0.9600
C26 H26B 0.9600
C26 H26C 0.9600
C27 H27A 0.9600
C27 H27B 0.9600
C27 H27C 0.9600
C28 H28A 0.9600
C28 H28B 0.9600
C28 H28C 0.9600
C29 H29A 0.9600
C29 H29B 0.9600
C29 H29C 0.9600
C30 H30A 0.9600
C30 H30B 0.9600
C30 H30C 0.9600
C31 H31A 0.9600
C31 H31B 0.9600
C31 H31C 0.9600
C32 C33 1.520(4)
C33 C34 1.546(4)
C33 H33A 0.9700
C33 H33B 0.9700
C34 C35 1.549(4)
C34 H34A 0.9700
C34 H34B 0.9700
C35 C49 1.542(4)
C35 H35 0.9800
C36 C37 1.512(4)
C37 C51 1.390(4)
C37 C38 1.416(4)
C38 C39 1.398(4)
C38 H38 0.9300
C39 C53 1.413(4)
C40 C41 1.545(4)
C41 N7 1.462(4)
C41 C48 1.538(4)
C41 H41 0.9800
N7 C43 1.355(4)
N7 H7 0.8600
C44 C45 1.519(4)
C44 C47 1.530(5)
C44 C46 1.534(5)
C45 H45A 0.9600
C45 H45B 0.9600
C45 H45C 0.9600
C46 H46A 0.9600
C46 H46B 0.9600
C46 H46C 0.9600
C47 H47A 0.9600
C47 H47B 0.9600
C47 H47C 0.9600
C48 H48A 0.9600
C48 H48B 0.9600
C48 H48C 0.9600
C50 H50A 0.9600
C50 H50B 0.9600
C50 H50C 0.9600
C51 C52 1.417(4)
C51 H51 0.9300
C52 C53 1.401(4)
C53 H53 0.9300
C54 C55 1.548(4)
C55 C61 1.526(4)
C55 H55 0.9800
C57 C58 1.524(5)
C57 C59 1.538(5)
C57 C60 1.544(5)
C58 H58A 0.9600
C58 H58B 0.9600
C58 H58C 0.9600
C59 H59A 0.9600
C59 H59B 0.9600
C59 H59C 0.9600
C60 H60A 0.9600
C60 H60B 0.9600
C60 H60C 0.9600
C61 H61A 0.9600
C61 H61B 0.9600
C61 H61C 0.9600
C62 C63 1.521(6)
C62 H62A 0.9600
C62 H62B 0.9600
C62 H62C 0.9600
C63 C64 1.381(6)
C63 C67 1.387(7)
C64 C65 1.402(5)
C64 H64 0.9300
C65 C66 1.375(7)
C65 H65 0.9300
C66 C68 1.361(7)
C66 H66 0.9300
C67 C68 1.426(7)
C67 H67 0.9300
C68 H68 0.9300
C69 C70 1.340(7)
C69 C74 1.344(8)
C69 H69 0.9300
C70 C71 1.421(8)
C70 H70 0.9300
C71 C72 1.445(8)
C71 H71 0.9300
C72 C75 1.399(6)
C72 C73 1.480(9)
C73 H73A 0.9600
C73 H73B 0.9600
C73 H73C 0.9600
C74 C75 1.359(8)
C74 H74 0.9300
C75 H75 0.9300
